data_2100622
loop_
_publ_author_name
'Ho\/ly\'nska, Ma\/lgorzata'
'Bryndal, Iwona'
'Lis, Tadeusz'

_publ_section_title
;Hypersymmetry in the crystal structure of
triammonium bis(O-phospho-L-serinate)
trihydrate
;
_journal_coeditor_code GP5011
_journal_date_accepted 2006-06-20
_journal_date_recd_electronic 2006-04-26
_journal_issue 2
_journal_name_full 'Acta Crystallographica, Section B'
_journal_page_first 919
_journal_page_last 925
_journal_paper_category FA
_journal_paper_doi 10.1107/S0108768106023573
_journal_volume 62
_journal_year 2006
_chemical_formula_moiety 'C3 H7 N O6 P, C3 H6 N O6 P, 3(H4 N), 3(H2 O)'
_chemical_formula_sum 'C6 H31 N5 O15 P2'
_chemical_formula_weight 475.30
_space_group_IT_number 4
_symmetry_cell_setting monoclinic
_symmetry_space_group_name_Hall 'P 2yb'
_symmetry_space_group_name_H-M 'P 1 21 1'
_atom_sites_solution_hydrogens geom
_atom_sites_solution_primary direct
_atom_sites_solution_secondary difmap
_cell_angle_alpha 90.00
_cell_angle_beta 90.04(2)
_cell_angle_gamma 90.00
_cell_formula_units_Z 4
_cell_length_a 7.851(2)
_cell_length_b 22.048(4)
_cell_length_c 11.325(3)
_cell_measurement_reflns_used 17710
_cell_measurement_temperature 50(2)
_cell_volume 1960.3(8)
_diffrn_ambient_temperature 50(2)
_diffrn_measured_fraction_theta_full 0.968
_diffrn_measured_fraction_theta_max 0.968
_diffrn_measurement_device_type KM4CCD
_diffrn_measurement_method /w
_diffrn_radiation_monochromator graphite
_diffrn_radiation_source 'fine-focus sealed tube'
_diffrn_radiation_type MoK\a
_diffrn_radiation_wavelength 0.71073
_diffrn_reflns_av_R_equivalents 0.0341
_diffrn_reflns_av_sigmaI/netI 0.0618
_diffrn_reflns_limit_h_max 13
_diffrn_reflns_limit_h_min -13
_diffrn_reflns_limit_k_max 28
_diffrn_reflns_limit_k_min -38
_diffrn_reflns_limit_l_max 19
_diffrn_reflns_limit_l_min -19
_diffrn_reflns_number 49468
_diffrn_reflns_theta_full 38.55
_diffrn_reflns_theta_max 38.55
_diffrn_reflns_theta_min 4.52
_exptl_absorpt_coefficient_mu 0.305
_exptl_absorpt_correction_T_max 0.966
_exptl_absorpt_correction_T_min 0.889
_exptl_absorpt_correction_type numerical
_exptl_crystal_colour colourless
_exptl_crystal_density_diffrn 1.610
_exptl_crystal_density_method 'not measured'
_exptl_crystal_description plates
_exptl_crystal_F_000 1008
_exptl_crystal_size_max 0.40
_exptl_crystal_size_mid 0.18
_exptl_crystal_size_min 0.10
_refine_diff_density_max 0.41
_refine_diff_density_min -0.46
_refine_ls_abs_structure_details 'Flack H D (1983), Acta Cryst. A39, 876-881'
_refine_ls_abs_structure_Flack 0.06(5)
_refine_ls_extinction_method none
_refine_ls_goodness_of_fit_ref 1.003
_refine_ls_hydrogen_treatment mixed
_refine_ls_matrix_type full
_refine_ls_number_parameters 595
_refine_ls_number_reflns 16153
_refine_ls_number_restraints 37
_refine_ls_restrained_S_all 1.002
_refine_ls_R_factor_all 0.0867
_refine_ls_R_factor_gt 0.0446
_refine_ls_shift/su_max 0.001
_refine_ls_shift/su_mean 0.000
_refine_ls_structure_factor_coef Fsqd
_refine_ls_weighting_details 'calc w=1/[\s^2^(Fo^2^)+(0.0430P)^2^+0.0000P] where P=(Fo^2^+2Fc^2^)/3'
_refine_ls_weighting_scheme calc
_refine_ls_wR_factor_gt 0.0972
_refine_ls_wR_factor_ref 0.1074
_reflns_number_gt 9474
_reflns_number_total 16153
_reflns_threshold_expression >2sigma(I)
_cod_data_source_file gp5011.cif
_cod_original_sg_symbol_H-M 'P 21'
_cod_database_code 2100622

loop_
_symmetry_equiv_pos_as_xyz
'x, y, z'
'-x, y+1/2, -z'

loop_
_atom_site_type_symbol
_atom_site_label
_atom_site_fract_x
_atom_site_fract_y
_atom_site_fract_z
_atom_site_U_iso_or_equiv
_atom_site_adp_type
_atom_site_calc_flag
_atom_site_refinement_flags
_atom_site_occupancy
P P1 0.25609(6) 0.06010(2) 0.13293(4) 0.01366(13) Uani d . 1
O O11 0.6982(2) 0.17955(7) 0.38192(14) 0.0302(4) Uani d . 1
O O21 0.27285(19) 0.06164(6) -0.00391(12) 0.0207(3) Uani d . 1
H H210 0.2385 0.0953 -0.0293 0.025 Uiso calc R 1
O O31 0.77807(19) 0.08502(7) 0.34397(12) 0.0218(3) Uani d . 1
O O41 0.43774(15) 0.08227(6) 0.18382(11) 0.0147(3) Uani d . 1
O O51 0.12235(16) 0.10552(6) 0.17156(12) 0.0190(3) Uani d . 1
O O61 0.23734(18) -0.00322(7) 0.17718(13) 0.0220(3) Uani d . 1
N N1 0.78058(14) 0.10152(5) 0.10860(9) 0.0147(3) Uani d . 1
H H1N1 0.8934 0.1033 0.1267 0.018 Uiso calc R 1
H H2N1 0.7657 0.1103 0.0308 0.018 Uiso calc R 1
H H3N1 0.7405 0.0636 0.1237 0.018 Uiso calc R 1
C C11 0.72357(19) 0.13587(6) 0.31376(9) 0.0138(4) Uani d R 1
C C21 0.68601(14) 0.14629(5) 0.18155(9) 0.0140(3) Uani d R 1
H H21 0.7265 0.1878 0.1599 0.017 Uiso calc R 1
C C31 0.4968(2) 0.14215(8) 0.15308(17) 0.0135(3) Uani d . 1
H H311 0.4331 0.1731 0.1986 0.016 Uiso calc R 1
H H312 0.4779 0.1497 0.0679 0.016 Uiso calc R 1
P P2 1.24039(6) 0.41536(2) -0.11844(4) 0.01388(10) Uani d . 1
O O12 0.71960(18) 0.39284(7) 0.09156(13) 0.0223(3) Uani d . 1
O O22 1.22080(18) 0.41408(7) -0.25539(11) 0.0215(3) Uani d . 1
H H220 1.2661 0.3824 -0.2822 0.026 Uiso calc R 1
O O32 0.7964(2) 0.29850(7) 0.13238(13) 0.0288(4) Uani d . 1
O O42 1.05951(16) 0.39289(6) -0.06618(11) 0.0158(3) Uani d . 1
O O52 1.25948(18) 0.47864(7) -0.07454(13) 0.0215(3) Uani d . 1
O O62 1.37431(16) 0.36991(6) -0.08194(12) 0.0185(3) Uani d . 1
N N2 0.71658(14) 0.37373(5) -0.14386(9) 0.0173(3) Uani d . 1
H H1N2 0.6038 0.3724 -0.1257 0.021 Uiso calc R 1
H H2N2 0.7311 0.3641 -0.2213 0.021 Uiso calc R 1
H H3N2 0.7573 0.4117 -0.1304 0.021 Uiso calc R 1
C C12 0.77253(19) 0.34155(6) 0.06248(9) 0.0146(4) Uani d R 1
C C22 0.81069(14) 0.32955(5) -0.06905(9) 0.0134(3) Uani d R 1
H H22 0.7697 0.2878 -0.0890 0.016 Uiso calc R 1
C C32 0.9997(2) 0.33290(8) -0.09620(17) 0.0157(4) Uani d . 1
H H321 1.0621 0.3021 -0.0496 0.019 Uiso calc R 1
H H322 1.0195 0.3248 -0.1811 0.019 Uiso calc R 1
P P3 1.25126(6) 0.41504(2) 0.38337(4) 0.01188(9) Uani d . 1
O O13 0.8248(2) 0.30011(7) 0.63169(13) 0.0283(4) Uani d . 1
O O23 0.72675(18) 0.39283(7) 0.59489(13) 0.0207(3) Uani d . 1
O O33 1.06849(15) 0.39329(6) 0.43461(11) 0.0141(3) Uani d . 1
O O43 1.27159(17) 0.47775(6) 0.43286(12) 0.0187(3) Uani d . 1
O O53 1.23921(17) 0.41260(6) 0.24901(11) 0.0181(3) Uani d . 1
O O63 1.38336(16) 0.36959(6) 0.42710(12) 0.0165(3) Uani d . 1
N N3 0.72237(14) 0.37863(5) 0.36012(9) 0.0132(3) Uani d . 1
H H1N3 0.6100 0.3776 0.3797 0.016 Uiso calc R 1
H H2N3 0.7343 0.3705 0.2818 0.016 Uiso calc R 1
H H3N3 0.7654 0.4161 0.3760 0.016 Uiso calc R 1
C C13 0.7852(2) 0.34277(6) 0.56449(9) 0.0153(4) Uani d R 1
C C23 0.81649(14) 0.33219(5) 0.43038(9) 0.0119(3) Uani d R 1
H H23 0.7723 0.2911 0.4088 0.014 Uiso calc R 1
C C33 1.0045(2) 0.33495(8) 0.40037(16) 0.0130(3) Uani d . 1
H H331 1.0667 0.3026 0.4429 0.016 Uiso calc R 1
H H332 1.0209 0.3288 0.3145 0.016 Uiso calc R 1
P P4 0.25079(6) 0.06478(2) 0.63489(4) 0.01245(12) Uani d . 1
O O14 0.77411(18) 0.08547(6) 0.84654(13) 0.0203(3) Uani d . 1
O O24 0.6782(2) 0.17819(7) 0.88453(14) 0.0291(4) Uani d . 1
O O34 0.43284(16) 0.08710(6) 0.68730(12) 0.0153(3) Uani d . 1
O O44 0.23112(17) 0.00194(6) 0.68424(12) 0.0185(3) Uani d . 1
O O54 0.11787(16) 0.10995(6) 0.67745(13) 0.0177(3) Uani d . 1
O O64 0.26401(17) 0.06688(6) 0.50049(12) 0.0185(3) Uani d . 1
N N4 0.77886(14) 0.10160(5) 0.61220(9) 0.0158(3) Uani d . 1
H H1N4 0.8913 0.1028 0.6315 0.019 Uiso calc R 1
H H2N4 0.7662 0.1100 0.5340 0.019 Uiso calc R 1
H H3N4 0.7366 0.0640 0.6278 0.019 Uiso calc R 1
C C14 0.7169(2) 0.13577(6) 0.81589(9) 0.0168(4) Uani d R 1
C C24 0.68536(14) 0.14714(5) 0.68255(9) 0.0119(3) Uani d R 1
H H24 0.7302 0.1883 0.6621 0.014 Uiso calc R 1
C C34 0.4979(2) 0.14543(9) 0.65378(17) 0.0152(4) Uani d . 1
H H341 0.4374 0.1778 0.6974 0.018 Uiso calc R 1
H H342 0.4804 0.1521 0.5682 0.018 Uiso calc R 1
N N11 -0.0015(2) 0.48591(9) 0.13581(18) 0.0195(4) Uani d D 1
H H11N -0.080(2) 0.4905(10) 0.1944(14) 0.023 Uiso d D 1
H H21N 0.062(3) 0.5203(6) 0.129(2) 0.023 Uiso d D 1
H H31N -0.048(3) 0.4697(9) 0.0695(12) 0.023 Uiso d D 1
H H41N 0.077(2) 0.4576(8) 0.158(2) 0.023 Uiso d D 1
N N21 0.4801(2) 0.48698(9) 0.12487(19) 0.0220(4) Uani d D 1
H H12N 0.565(2) 0.4614(9) 0.102(2) 0.026 Uiso d D 1
H H22N 0.430(3) 0.4916(11) 0.0531(10) 0.026 Uiso d D 1
H H32N 0.518(3) 0.5239(5) 0.149(2) 0.026 Uiso d D 1
H H42N 0.415(2) 0.4676(9) 0.1798(15) 0.026 Uiso d D 1
N N31 -0.0200(2) 0.49163(9) 0.62233(18) 0.0211(4) Uani d D 1
H H13N -0.082(2) 0.5161(9) 0.5740(17) 0.025 Uiso d D 1
H H23N 0.061(2) 0.5182(8) 0.647(2) 0.025 Uiso d D 1
H H33N -0.079(3) 0.4811(10) 0.6883(12) 0.025 Uiso d D 1
H H43N 0.005(3) 0.4578(6) 0.5797(18) 0.025 Uiso d D 1
N N41 0.4994(2) 0.49171(9) 0.61314(17) 0.0192(4) Uani d D 1
H H14N 0.577(2) 0.4613(7) 0.622(2) 0.023 Uiso d D 1
H H24N 0.4089(18) 0.4878(10) 0.5635(16) 0.023 Uiso d D 1
H H34N 0.574(2) 0.5192(8) 0.5827(19) 0.023 Uiso d D 1
H H44N 0.472(3) 0.5064(10) 0.6856(9) 0.023 Uiso d D 1
N N51 0.1380(3) 0.16459(9) 0.38522(17) 0.0224(4) Uani d D 1
H H15N 0.139(3) 0.1543(11) 0.3074(6) 0.027 Uiso d D 1
H H25N 0.0326(13) 0.1813(10) 0.393(2) 0.027 Uiso d D 1
H H35N 0.215(2) 0.1953(8) 0.379(2) 0.027 Uiso d D 1
H H45N 0.194(3) 0.1342(7) 0.4233(18) 0.027 Uiso d D 1
N N61 0.3626(3) 0.31381(9) 0.13602(17) 0.0233(4) Uani d D 1
H H16N 0.375(3) 0.3350(9) 0.0676(11) 0.028 Uiso d D 1
H H26N 0.4674(13) 0.2986(10) 0.154(2) 0.028 Uiso d D 1
H H36N 0.289(2) 0.2820(7) 0.132(2) 0.028 Uiso d D 1
H H46N 0.361(3) 0.3493(6) 0.1771(18) 0.028 Uiso d D 1
O O1W 0.1410(2) 0.15627(8) 0.90080(16) 0.0325(4) Uani d D 1
H H101 0.123(4) 0.1411(11) 0.8359(11) 0.039 Uiso d D 1
H H102 0.210(3) 0.1841(9) 0.894(3) 0.039 Uiso d D 1
O O2W 0.3523(2) 0.32023(8) 0.64681(15) 0.0328(4) Uani d D 1
H H201 0.374(4) 0.3400(11) 0.5873(14) 0.039 Uiso d D 1
H H202 0.279(3) 0.2939(9) 0.641(3) 0.039 Uiso d D 1
O O3W 0.3889(3) 0.24283(8) 0.89539(19) 0.0414(5) Uani d D 1
H H301 0.471(2) 0.2218(11) 0.878(3) 0.050 Uiso d D 1
H H302 0.379(4) 0.2787(4) 0.878(3) 0.050 Uiso d D 1
O O4W 0.4074(2) 0.24856(8) 0.36458(17) 0.0350(4) Uani d D 1
H H401 0.5020(16) 0.2336(12) 0.374(2) 0.042 Uiso d D 1
H H402 0.403(4) 0.2855(2) 0.373(3) 0.042 Uiso d D 1
O O5W 0.1097(2) 0.23170(8) 0.61561(18) 0.0364(4) Uani d D 1
H H501 0.0152(17) 0.2474(12) 0.619(3) 0.044 Uiso d D 1
H H502 0.095(4) 0.1953(3) 0.626(3) 0.044 Uiso d D 1
O O6W 0.0892(2) 0.23225(8) 0.14290(19) 0.0393(4) Uani d D 1
H H601 0.004(2) 0.2528(12) 0.130(3) 0.047 Uiso d D 1
H H602 0.095(4) 0.2095(11) 0.0859(17) 0.047 Uiso d D 1

loop_
_atom_site_aniso_label
_atom_site_aniso_U_11
_atom_site_aniso_U_22
_atom_site_aniso_U_33
_atom_site_aniso_U_12
_atom_site_aniso_U_13
_atom_site_aniso_U_23
P1 0.0104(2) 0.0162(3) 0.0144(2) -0.00129(18) 0.00069(18) -0.0028(2)
O11 0.0452(10) 0.0267(8) 0.0188(8) 0.0056(8) -0.0035(7) -0.0086(6)
O21 0.0262(7) 0.0217(8) 0.0142(7) 0.0028(6) -0.0006(5) -0.0030(6)
O31 0.0253(8) 0.0266(8) 0.0134(7) 0.0059(6) -0.0013(6) 0.0084(6)
O41 0.0102(6) 0.0148(7) 0.0192(7) -0.0031(5) -0.0021(5) 0.0032(5)
O51 0.0126(6) 0.0255(8) 0.0190(7) 0.0018(6) -0.0016(5) -0.0060(6)
O61 0.0218(7) 0.0202(8) 0.0242(8) -0.0046(6) 0.0018(6) 0.0017(6)
N1 0.0117(7) 0.0196(8) 0.0126(8) -0.0012(6) -0.0003(6) -0.0012(6)
C11 0.0120(8) 0.0165(9) 0.0128(9) 0.0001(7) -0.0010(7) 0.0005(7)
C21 0.0135(8) 0.0136(8) 0.0149(9) 0.0003(7) 0.0005(7) 0.0003(7)
C31 0.0115(8) 0.0125(8) 0.0164(9) -0.0005(7) -0.0009(7) 0.0002(7)
P2 0.0114(2) 0.0160(2) 0.0143(2) -0.0012(2) 0.00011(17) 0.0018(2)
O12 0.0244(7) 0.0247(8) 0.0178(7) 0.0059(6) 0.0028(6) -0.0065(6)
O22 0.0279(7) 0.0234(7) 0.0133(7) 0.0052(7) 0.0020(5) 0.0029(6)
O32 0.0443(10) 0.0250(8) 0.0171(7) 0.0021(8) 0.0032(7) 0.0076(6)
O42 0.0124(6) 0.0163(6) 0.0185(7) -0.0036(5) 0.0026(5) -0.0045(5)
O52 0.0226(7) 0.0166(7) 0.0255(8) -0.0052(6) -0.0002(6) -0.0009(6)
O62 0.0126(6) 0.0218(7) 0.0210(7) 0.0014(5) 0.0015(5) 0.0041(6)
N2 0.0132(7) 0.0234(9) 0.0154(8) 0.0002(7) 0.0018(6) 0.0030(7)
C12 0.0113(8) 0.0182(9) 0.0144(9) 0.0009(7) 0.0005(7) -0.0009(7)
C22 0.0123(8) 0.0138(8) 0.0141(8) 0.0007(7) 0.0012(7) -0.0007(7)
C32 0.0129(8) 0.0159(9) 0.0185(9) -0.0016(7) 0.0037(7) -0.0030(7)
P3 0.00928(19) 0.0117(2) 0.0147(2) -0.0004(2) 0.00048(17) 0.00040(19)
O13 0.0370(9) 0.0289(9) 0.0189(8) 0.0055(8) 0.0019(7) 0.0075(6)
O23 0.0209(7) 0.0228(7) 0.0184(7) 0.0013(6) 0.0008(6) -0.0062(6)
O33 0.0085(5) 0.0136(6) 0.0201(7) -0.0017(5) 0.0023(5) -0.0021(5)
O43 0.0170(6) 0.0150(6) 0.0240(8) -0.0025(5) -0.0041(5) -0.0024(6)
O53 0.0210(6) 0.0196(7) 0.0136(6) -0.0009(6) 0.0025(5) -0.0001(6)
O63 0.0112(6) 0.0152(6) 0.0230(7) 0.0001(5) 0.0000(5) 0.0026(6)
N3 0.0125(7) 0.0158(8) 0.0115(7) -0.0011(6) -0.0018(6) 0.0008(6)
C13 0.0134(8) 0.0193(9) 0.0131(9) -0.0032(7) 0.0016(7) -0.0017(7)
C23 0.0118(7) 0.0126(8) 0.0112(8) -0.0015(6) 0.0012(6) -0.0018(7)
C33 0.0102(8) 0.0116(8) 0.0172(9) 0.0009(6) 0.0012(7) -0.0026(7)
P4 0.0102(2) 0.0118(3) 0.0154(2) 0.00040(18) -0.00067(18) 0.00050(19)
O14 0.0199(7) 0.0183(7) 0.0227(7) 0.0025(6) -0.0019(6) 0.0048(6)
O24 0.0402(10) 0.0294(9) 0.0177(8) 0.0066(8) -0.0024(7) -0.0080(6)
O34 0.0123(6) 0.0151(6) 0.0186(7) -0.0016(5) -0.0026(5) 0.0028(5)
O44 0.0178(6) 0.0131(6) 0.0245(8) -0.0035(5) 0.0025(6) 0.0004(6)
O54 0.0104(6) 0.0164(6) 0.0264(8) 0.0017(5) -0.0005(5) -0.0015(6)
O64 0.0212(7) 0.0196(7) 0.0145(7) 0.0010(6) -0.0037(5) -0.0011(6)
N4 0.0130(7) 0.0193(8) 0.0150(8) -0.0021(6) 0.0004(6) -0.0011(6)
C14 0.0136(8) 0.0240(10) 0.0129(9) -0.0055(8) -0.0019(7) 0.0003(8)
C24 0.0118(7) 0.0115(8) 0.0125(8) -0.0031(6) -0.0019(6) 0.0025(7)
C34 0.0116(8) 0.0151(9) 0.0188(9) -0.0007(7) -0.0023(7) 0.0056(7)
N11 0.0170(8) 0.0207(9) 0.0208(9) -0.0016(7) 0.0014(6) -0.0025(7)
N21 0.0202(9) 0.0184(9) 0.0275(9) 0.0008(8) -0.0009(7) -0.0007(8)
N31 0.0204(9) 0.0182(9) 0.0246(9) -0.0055(7) 0.0025(7) -0.0010(7)
N41 0.0178(8) 0.0189(9) 0.0209(9) 0.0057(7) -0.0031(7) -0.0026(7)
N51 0.0281(10) 0.0196(9) 0.0197(9) 0.0002(8) 0.0035(8) -0.0019(7)
N61 0.0281(10) 0.0203(10) 0.0214(9) 0.0006(8) -0.0023(8) 0.0025(7)
O1W 0.0363(10) 0.0327(10) 0.0286(9) -0.0077(8) -0.0007(8) -0.0078(8)
O2W 0.0403(10) 0.0333(10) 0.0248(9) -0.0036(8) 0.0005(8) 0.0063(8)
O3W 0.0393(11) 0.0224(9) 0.0626(13) 0.0084(8) 0.0019(10) -0.0081(9)
O4W 0.0361(10) 0.0180(8) 0.0510(11) 0.0033(8) -0.0021(9) -0.0085(8)
O5W 0.0327(10) 0.0226(8) 0.0539(12) 0.0054(8) 0.0056(9) 0.0116(9)
O6W 0.0352(10) 0.0209(9) 0.0617(13) 0.0027(8) -0.0015(10) 0.0076(9)

loop_
_atom_type_symbol
_atom_type_description
_atom_type_scat_dispersion_real
_atom_type_scat_dispersion_imag
_atom_type_scat_source
C C 0.0033 0.0016 'International Tables Vol C Tables 4.2.6.8 and 6.1.1.4'
H H 0.0000 0.0000 'International Tables Vol C Tables 4.2.6.8 and 6.1.1.4'
N N 0.0061 0.0033 'International Tables Vol C Tables 4.2.6.8 and 6.1.1.4'
O O 0.0106 0.0060 'International Tables Vol C Tables 4.2.6.8 and 6.1.1.4'
P P 0.1023 0.0942 'International Tables Vol C Tables 4.2.6.8 and 6.1.1.4'

loop_
_geom_angle_atom_site_label_1
_geom_angle_atom_site_label_2
_geom_angle_atom_site_label_3
_geom_angle
O61 P1 O51 116.94(8)
O61 P1 O21 111.34(8)
O51 P1 O21 109.40(8)
O61 P1 O41 104.54(8)
O51 P1 O41 108.00(8)
O21 P1 O41 105.89(8)
P1 O21 H210 109.5
C31 O41 P1 118.38(11)
C21 N1 H1N1 109.5
C21 N1 H2N1 109.5
H1N1 N1 H2N1 109.5
C21 N1 H3N1 109.5
H1N1 N1 H3N1 109.5
H2N1 N1 H3N1 109.5
O31 C11 O11 125.28(13)
O31 C11 C21 117.71(9)
O11 C11 C21 117.00(10)
N1 C21 C31 109.28(8)
N1 C21 C11 110.2
C31 C21 C11 112.48(11)
N1 C21 H21 108.3
C31 C21 H21 108.3
C11 C21 H21 108.3
O41 C31 C21 108.51(13)
O41 C31 H311 110.0
C21 C31 H311 110.0
O41 C31 H312 110.0
C21 C31 H312 110.0
H311 C31 H312 108.4
O52 P2 O62 117.43(8)
O52 P2 O22 111.05(9)
O62 P2 O22 109.18(8)
O52 P2 O42 104.67(8)
O62 P2 O42 107.93(8)
O22 P2 O42 105.82(8)
P2 O22 H220 109.5
C32 O42 P2 118.70(11)
C22 N2 H1N2 109.5
C22 N2 H2N2 109.5
H1N2 N2 H2N2 109.5
C22 N2 H3N2 109.5
H1N2 N2 H3N2 109.5
H2N2 N2 H3N2 109.5
O12 C12 O32 124.77(13)
O12 C12 C22 118.34(9)
O32 C12 C22 116.89(10)
N2 C22 C32 109.77(8)
N2 C22 C12 109.9
C32 C22 C12 112.20(12)
N2 C22 H22 108.3
C32 C22 H22 108.3
C12 C22 H22 108.3
O42 C32 C22 108.35(13)
O42 C32 H321 110.0
C22 C32 H321 110.0
O42 C32 H322 110.0
C22 C32 H322 110.0
H321 C32 H322 108.4
O43 P3 O63 114.34(8)
O43 P3 O53 114.31(8)
O63 P3 O53 110.03(8)
O43 P3 O33 103.47(7)
O63 P3 O33 106.94(7)
O53 P3 O33 107.00(8)
C33 O33 P3 118.59(11)
C23 N3 H1N3 109.5
C23 N3 H2N3 109.5
H1N3 N3 H2N3 109.5
C23 N3 H3N3 109.5
H1N3 N3 H3N3 109.5
H2N3 N3 H3N3 109.5
O23 C13 O13 126.24(13)
O23 C13 C23 117.49(9)
O13 C13 C23 116.26(9)
N3 C23 C33 109.56(8)
N3 C23 C13 109.8
C33 C23 C13 111.53(11)
N3 C23 H23 108.6
C33 C23 H23 108.6
C13 C23 H23 108.6
O33 C33 C23 108.43(13)
O33 C33 H331 110.0
C23 C33 H331 110.0
O33 C33 H332 110.0
C23 C33 H332 110.0
H331 C33 H332 108.4
O44 P4 O54 114.54(8)
O44 P4 O64 113.97(8)
O54 P4 O64 110.08(8)
O44 P4 O34 103.55(7)
O54 P4 O34 106.83(8)
O64 P4 O34 107.15(8)
C34 O34 P4 119.24(11)
C24 N4 H1N4 109.5
C24 N4 H2N4 109.5
H1N4 N4 H2N4 109.5
C24 N4 H3N4 109.5
H1N4 N4 H3N4 109.5
H2N4 N4 H3N4 109.5
O14 C14 O24 125.37(13)
O14 C14 C24 118.20(9)
O24 C14 C24 116.40(9)
N4 C24 C34 110.60(9)
N4 C24 C14 109.6
C34 C24 C14 111.21(11)
N4 C24 H24 108.4
C34 C24 H24 108.4
C14 C24 H24 108.4
O34 C34 C24 108.25(13)
O34 C34 H341 110.0
C24 C34 H341 110.0
O34 C34 H342 110.0
C24 C34 H342 110.0
H341 C34 H342 108.4
H11N N11 H21N 110(2)
H11N N11 H31N 112(2)
H21N N11 H31N 119(2)
H11N N11 H41N 109(2)
H21N N11 H41N 103(2)
H31N N11 H41N 103(2)
H12N N21 H22N 97(2)
H12N N21 H32N 114(2)
H22N N21 H32N 108(2)
H12N N21 H42N 108(2)
H22N N21 H42N 115(2)
H32N N21 H42N 113(2)
H13N N31 H23N 100(2)
H13N N31 H33N 112(2)
H23N N31 H33N 105(2)
H13N N31 H43N 106(2)
H23N N31 H43N 123(2)
H33N N31 H43N 110(2)
H14N N41 H24N 121(2)
H14N N41 H34N 96(2)
H24N N41 H34N 109(2)
H14N N41 H44N 109(2)
H24N N41 H44N 114(2)
H34N N41 H44N 105(2)
H15N N51 H25N 102(2)
H15N N51 H35N 96(2)
H25N N51 H35N 108(2)
H15N N51 H45N 106(2)
H25N N51 H45N 134(2)
H35N N51 H45N 105(2)
H16N N61 H26N 106(2)
H16N N61 H36N 115(2)
H26N N61 H36N 107(2)
H16N N61 H46N 90(2)
H26N N61 H46N 103(2)
H36N N61 H46N 132(2)
H101 O1W H102 110(3)
H201 O2W H202 117(3)
H301 O3W H302 124(3)
H401 O4W H402 115(3)
H501 O5W H502 106(3)
H601 O6W H602 104(3)

loop_
_geom_bond_atom_site_label_1
_geom_bond_atom_site_label_2
_geom_bond_distance
P1 O61 1.4907(16)
P1 O51 1.5156(15)
P1 O21 1.5557(15)
P1 O41 1.6137(14)
O11 C11 1.2502(18)
O21 H210 0.8400
O31 C11 1.2478(17)
O41 C31 1.442(2)
N1 C21 1.4863
N1 H1N1 0.9100
N1 H2N1 0.9100
N1 H3N1 0.9100
C11 C21 1.5430
C21 C31 1.523(2)
C21 H21 1.0000
C31 H311 0.9900
C31 H312 0.9900
P2 O52 1.4885(16)
P2 O62 1.5100(15)
P2 O22 1.5587(15)
P2 O42 1.6167(14)
O12 C12 1.2492(18)
O22 H220 0.8400
O32 C12 1.2498(18)
O42 C32 1.444(2)
N2 C22 1.4872
N2 H1N2 0.9100
N2 H2N2 0.9100
N2 H3N2 0.9100
C12 C22 1.5425
C22 C32 1.517(2)
C22 H22 1.0000
C32 H321 0.9900
C32 H322 0.9900
P3 O43 1.5003(15)
P3 O63 1.5246(14)
P3 O53 1.5255(15)
P3 O33 1.6208(13)
O13 C13 1.2489(18)
O23 C13 1.2440(17)
O33 C33 1.434(2)
N3 C23 1.4922
N3 H1N3 0.9100
N3 H2N3 0.9100
N3 H3N3 0.9100
C13 C23 1.5563
C23 C33 1.516(2)
C23 H23 1.0000
C33 H331 0.9900
C33 H332 0.9900
P4 O44 1.5019(15)
P4 O54 1.5212(14)
P4 O64 1.5263(15)
P4 O34 1.6237(14)
O14 C14 1.2456(17)
O24 C14 1.2536(18)
O34 C34 1.435(2)
N4 C24 1.4773
N4 H1N4 0.9100
N4 H2N4 0.9100
N4 H3N4 0.9100
C14 C24 1.5506
C24 C34 1.507(2)
C24 H24 1.0000
C34 H341 0.9900
C34 H342 0.9900
N11 H11N 0.911(3)
N11 H21N 0.909(3)
N11 H31N 0.908(3)
N11 H41N 0.909(3)
N21 H12N 0.910(3)
N21 H22N 0.910(3)
N21 H32N 0.909(3)
N21 H42N 0.911(3)
N31 H13N 0.910(3)
N31 H23N 0.909(3)
N31 H33N 0.909(3)
N31 H43N 0.909(3)
N41 H14N 0.909(3)
N41 H24N 0.910(3)
N41 H34N 0.911(3)
N41 H44N 0.908(3)
N51 H15N 0.910(3)
N51 H25N 0.910(3)
N51 H35N 0.910(3)
N51 H45N 0.910(3)
N61 H16N 0.909(3)
N61 H26N 0.910(3)
N61 H36N 0.911(3)
N61 H46N 0.910(3)
O1W H101 0.820(2)
O1W H102 0.821(2)
O2W H201 0.820(2)
O2W H202 0.820(2)
O3W H301 0.820(2)
O3W H302 0.819(2)
O4W H401 0.820(2)
O4W H402 0.820(2)
O5W H501 0.820(2)
O5W H502 0.820(2)
O6W H601 0.820(2)
O6W H602 0.819(2)

loop_
_geom_hbond_atom_site_label_D
_geom_hbond_atom_site_label_H
_geom_hbond_atom_site_label_A
_geom_hbond_site_symmetry_A
_geom_hbond_distance_DH
_geom_hbond_distance_HA
_geom_hbond_distance_DA
_geom_hbond_angle_DHA
O21 H210 O1W 1_554 0.84 1.74 2.567(2) 168.7
N1 H1N1 O51 1_655 0.91 1.87 2.7773(18) 177.1
N1 H2N1 O14 1_554 0.91 2.16 2.989(2) 151.5
N1 H2N1 O24 1_554 0.91 2.34 3.153(2) 149.4
N1 H3N1 O52 2_745 0.91 1.95 2.7546(19) 145.9
O22 H220 O2W 1_654 0.84 1.73 2.564(2) 173.4
N2 H1N2 O62 1_455 0.91 1.87 2.7789(19) 177.7
N2 H2N2 O23 1_554 0.91 2.18 2.9895(19) 148.4
N2 H2N2 O13 1_554 0.91 2.30 3.134(2) 151.7
N2 H3N2 O61 2_655 0.91 1.95 2.7629(19) 148.0
N3 H1N3 O63 1_455 0.91 1.87 2.7753(18) 175.1
N3 H2N3 O12 . 0.91 2.21 3.0575(19) 154.1
N3 H2N3 O32 . 0.91 2.37 3.180(2) 148.1
N3 H3N3 O44 2_656 0.91 2.01 2.7888(18) 142.3
N4 H1N4 O54 1_655 0.91 1.86 2.7679(18) 176.0
N4 H2N4 O31 . 0.91 2.22 3.0596(19) 152.6
N4 H2N4 O11 . 0.91 2.37 3.186(2) 149.7
N4 H3N4 O43 2_746 0.91 2.02 2.8059(19) 143.3
N11 H11N O44 2_556 0.911(3) 1.835(4) 2.745(2) 177(2)
N11 H21N O14 2_656 0.909(3) 1.949(7) 2.836(2) 165(2)
N11 H31N O42 1_455 0.908(3) 2.439(17) 3.110(2) 130.8(18)
N11 H31N O12 1_455 0.908(3) 2.50(2) 3.042(3) 118.5(17)
N11 H41N O53 1_455 0.909(3) 1.919(8) 2.797(2) 162(2)
N21 H12N O12 . 0.910(3) 1.943(8) 2.826(2) 163(2)
N21 H22N O52 1_455 0.910(3) 1.989(10) 2.851(3) 158(2)
N21 H32N O34 2_656 0.909(3) 2.350(14) 3.140(3) 145(2)
N21 H42N O53 1_455 0.911(3) 1.999(9) 2.872(3) 160(2)
N31 H13N O64 2_556 0.910(3) 2.001(7) 2.890(3) 165(2)
N31 H23N O31 2_656 0.909(3) 1.944(8) 2.827(2) 163(2)
N31 H33N O61 2_556 0.909(3) 1.999(11) 2.843(3) 154(2)
N31 H43N O33 1_455 0.909(3) 2.231(7) 3.115(2) 164(2)
N41 H14N O23 . 0.909(3) 1.940(7) 2.825(2) 164(2)
N41 H24N O43 1_455 0.910(3) 1.843(7) 2.731(2) 164(2)
N41 H34N O64 2_656 0.911(3) 1.901(5) 2.803(3) 171(2)
N41 H44N O41 2_656 0.908(3) 2.343(16) 3.085(2) 138.8(19)
N51 H15N O51 . 0.910(3) 1.881(9) 2.751(2) 159(2)
N51 H15N O6W . 0.910(3) 2.57(2) 3.147(3) 122.3(19)
N51 H25N O11 1_455 0.910(3) 2.629(11) 3.469(3) 153.8(19)
N51 H35N O4W . 0.910(3) 1.921(6) 2.821(3) 169(2)
N51 H45N O64 . 0.910(3) 1.808(6) 2.706(2) 169(2)
N61 H16N O62 1_455 0.909(3) 1.861(5) 2.763(2) 171(2)
N61 H26N O32 . 0.910(3) 2.594(11) 3.422(3) 151.6(19)
N61 H36N O6W . 0.911(3) 1.917(8) 2.802(3) 163(2)
N61 H46N O53 1_455 0.910(3) 1.878(13) 2.706(2) 150(2)
O1W H101 O54 . 0.820(2) 1.922(6) 2.734(2) 170(3)
O1W H102 O3W . 0.821(2) 1.912(5) 2.727(3) 172(3)
O2W H201 O63 1_455 0.820(2) 1.929(8) 2.727(2) 164(3)
O2W H202 O5W . 0.820(2) 1.931(4) 2.750(3) 176(3)
O3W H301 O24 . 0.820(2) 1.889(10) 2.684(3) 163(3)
O3W H302 O62 1_456 0.819(2) 2.062(15) 2.816(2) 153(3)
O4W H401 O11 . 0.820(2) 1.949(8) 2.750(3) 165(3)
O4W H402 O63 1_455 0.820(2) 1.961(7) 2.767(2) 168(3)
O5W H501 O13 1_455 0.820(2) 1.899(7) 2.704(2) 167(3)
O5W H502 O54 . 0.820(2) 1.977(9) 2.775(2) 164(3)
O6W H601 O32 1_455 0.820(2) 1.919(7) 2.726(3) 168(3)
O6W H602 O1W 1_554 0.819(2) 2.430(6) 3.239(3) 170(3)
